data_1546484
loop_
_publ_author_name
'Wicker, Jerome G. P.'
'Crowley, Lorraine M.'
'Robshaw, Oliver'
'Little, Edmund J.'
'Stokes, Stephen P.'
'Cooper, Richard I.'
'Lawrence, Simon E.'

_publ_section_title
;
 Will they co-crystallize?
;
_journal_issue 36
_journal_name_full CrystEngComm
_journal_page_first 5336
_journal_page_last 5340
_journal_paper_doi 10.1039/C7CE00587C
_journal_volume 19
_journal_year 2017
_chemical_formula_moiety '2(C8 H8 O3), C6 H6 N2 O'
_chemical_formula_sum 'C22 H22 N2 O7'
_chemical_formula_weight 426.41
_chemical_name_common 'Isonicotinamide + 3MeO benzoic acid From MeCN'
_space_group_crystal_system triclinic
_space_group_IT_number 2
_space_group_name_Hall '-P 1'
_space_group_name_H-M_alt 'P -1'
_symmetry_space_group_name_Hall '-P 1'
_symmetry_space_group_name_H-M 'P -1'
_atom_sites_solution_hydrogens mixed
_atom_sites_solution_primary direct
_atom_sites_solution_secondary difmap
_audit_update_record
;
2017-03-17 deposited with the CCDC.
2017-07-05 downloaded from the CCDC.
;
_cell_angle_alpha 110.90(2)
_cell_angle_beta 98.50(2)
_cell_angle_gamma 90.185(19)
_cell_formula_units_Z 4
_cell_length_a 10.443(8)
_cell_length_b 12.603(11)
_cell_length_c 17.396(16)
_cell_measurement_reflns_used 3868
_cell_measurement_temperature 296.(2)
_cell_measurement_theta_max 22.8650
_cell_measurement_theta_min 2.5390
_cell_volume 2112(3)
_computing_cell_refinement 'SAINT V8.34A (Bruker AXS Inc., 2013)'
_computing_data_reduction 'SAINT V8.34A (Bruker AXS Inc., 2013)'
_computing_structure_refinement 'SHELXL-2014/7 (Sheldrick, 2014)'
_diffrn_ambient_temperature 296.(2)
_diffrn_detector_area_resol_mean 8.3333
_diffrn_measured_fraction_theta_full 0.962
_diffrn_measured_fraction_theta_max 0.962
_diffrn_measurement_device_type 'Bruker APEX DUO'
_diffrn_measurement_method '\w and \q scans'
_diffrn_radiation_monochromator Graphite
_diffrn_radiation_type 'Mo K\a'
_diffrn_radiation_wavelength 0.71073
_diffrn_reflns_av_R_equivalents 0.0494
_diffrn_reflns_av_unetI/netI 0.0449
_diffrn_reflns_limit_h_max 13
_diffrn_reflns_limit_h_min -12
_diffrn_reflns_limit_k_max 15
_diffrn_reflns_limit_k_min -15
_diffrn_reflns_limit_l_max 21
_diffrn_reflns_limit_l_min -21
_diffrn_reflns_number 36421
_diffrn_reflns_theta_full 26.92
_diffrn_reflns_theta_max 26.92
_diffrn_reflns_theta_min 1.27
_diffrn_source 'Sealed tube'
_diffrn_source_type 'Siemens KFF Mo 2K-90'
_exptl_absorpt_coefficient_mu 0.101
_exptl_absorpt_correction_T_max 0.99
_exptl_absorpt_correction_T_min 0.86
_exptl_absorpt_correction_type multi-scan
_exptl_absorpt_process_details 'SADABS V2014/5 (Bruker AXS Inc.)'
_exptl_crystal_density_diffrn 1.341
_exptl_crystal_density_method 'not measured'
_exptl_crystal_description Block
_exptl_crystal_F_000 896
_exptl_crystal_size_max 0.660
_exptl_crystal_size_mid 0.160
_exptl_crystal_size_min 0.120
_refine_diff_density_max 0.483
_refine_diff_density_min -0.275
_refine_ls_extinction_method none
_refine_ls_goodness_of_fit_ref 1.011
_refine_ls_hydrogen_treatment mixed
_refine_ls_matrix_type full
_refine_ls_number_parameters 570
_refine_ls_number_reflns 8786
_refine_ls_number_restraints 8
_refine_ls_restrained_S_all 1.013
_refine_ls_R_factor_all 0.1252
_refine_ls_R_factor_gt 0.0657
_refine_ls_shift/su_max 0.001
_refine_ls_shift/su_mean 0.000
_refine_ls_structure_factor_coef Fsqd
_refine_ls_weighting_details 'w=1/[\s^2^(Fo^2^)+(0.0972P)^2^+0.6113P] where P=(Fo^2^+2Fc^2^)/3'
_refine_ls_weighting_scheme calc
_refine_ls_wR_factor_gt 0.1658
_refine_ls_wR_factor_ref 0.2070
_reflns_number_gt 4679
_reflns_number_total 8786
_reflns_threshold_expression 'I > 2\s(I)'
_cod_data_source_file c7ce00587c3.cif
_cod_data_source_block 2N
_cod_original_cell_volume 2112.(3)
_cod_database_code 1546484

loop_
_space_group_symop_operation_xyz
'x, y, z'
'-x, -y, -z'

loop_
_atom_site_type_symbol
_atom_site_label
_atom_site_fract_x
_atom_site_fract_y
_atom_site_fract_z
_atom_site_U_iso_or_equiv
_atom_site_adp_type
_atom_site_calc_flag
_atom_site_refinement_flags_adp
_atom_site_refinement_flags_posn
_atom_site_occupancy
O O8 0.32410(19) 0.48508(17) 0.30691(14) 0.0559(6) Uani d . D 1
H H8 0.3967 0.4902 0.334 0.084 Uiso calc U DR 1
O O59 0.9182(2) 1.01500(17) 0.69394(14) 0.0563(5) Uani d . D 1
H H59 0.9753 1.0098 0.6653 0.084 Uiso calc U DR 1
O O38 0.1473(2) 0.36899(17) 0.65930(14) 0.0560(6) Uani d . D 1
O O28 0.93244(19) 0.40163(16) 0.56692(13) 0.0561(6) Uani d . . 1
O O88 0.5656(2) 0.13104(17) 0.34116(14) 0.0566(6) Uani d . D 1
H H88 0.5137 0.1141 0.3665 0.085 Uiso calc U DR 1
O O58 0.9162(2) 0.82748(17) 0.64109(14) 0.0567(6) Uani d . . 1
O O78 0.3962(2) 1.09831(16) 0.43320(14) 0.0572(6) Uani d . . 1
O O9 0.34796(19) 0.67305(17) 0.36092(14) 0.0572(6) Uani d . . 1
O O39 0.1903(2) 0.55530(18) 0.70850(15) 0.0651(6) Uani d . . 1
O O89 0.5838(2) -0.05525(18) 0.29223(15) 0.0656(6) Uani d . . 1
O O90 0.8773(2) -0.12962(18) 0.08675(15) 0.0688(7) Uani d . . 1
O O40 0.5831(2) 0.63010(18) 0.91658(15) 0.0708(7) Uani d . . 1
N N73 0.0889(2) 1.0019(2) 0.59321(15) 0.0476(6) Uani d . . 1
O O10 -0.0631(2) 0.37947(19) 0.09375(16) 0.0771(7) Uani d . . 1
N N23 0.5442(2) 0.4982(2) 0.40763(15) 0.0476(6) Uani d . . 1
O O60 0.6415(3) 1.1219(2) 0.90916(16) 0.0809(8) Uani d . . 1
N N79 0.4038(2) 0.9087(2) 0.38890(16) 0.0564(7) Uani d . D 1
H H79A 0.4583 0.9072 0.356 0.068 Uiso calc U DR 1
H H79B 0.3763 0.8463 0.3922 0.068 Uiso calc U DR 1
N N29 0.9607(2) 0.5914(2) 0.61282(16) 0.0558(7) Uani d . D 1
H H29A 1.0313 0.5929 0.6457 0.067 Uiso calc U DR 1
H H29B 0.9313 0.6538 0.6101 0.067 Uiso calc U DR 1
C C36 0.3331(2) 0.4429(2) 0.76152(17) 0.0406(6) Uani d . . 1
C C56 0.7956(2) 0.9159(2) 0.75161(17) 0.0425(6) Uani d . . 1
C C76 0.2646(2) 1.0006(2) 0.49031(16) 0.0418(6) Uani d . . 1
C C6 0.1723(2) 0.5850(2) 0.25022(17) 0.0422(6) Uani d . . 1
C C26 0.7717(2) 0.4997(2) 0.51075(16) 0.0399(6) Uani d . . 1
C C86 0.7013(2) 0.0569(2) 0.23976(17) 0.0422(6) Uani d . . 1
C C57 0.8826(3) 0.9141(2) 0.69056(18) 0.0450(7) Uani d . . 1
C C81 0.7513(3) -0.0386(2) 0.18819(18) 0.0464(7) Uani d . . 1
H H81 0.7295 -0.1098 0.1889 0.056 Uiso calc U R 1
C C87 0.6114(3) 0.0386(2) 0.29335(18) 0.0462(7) Uani d . . 1
C C35 0.4082(3) 0.5389(2) 0.81380(18) 0.0463(7) Uani d . . 1
H H35 0.3863 0.6101 0.8131 0.056 Uiso calc U R 1
C C77 0.3630(3) 1.0050(2) 0.43344(18) 0.0448(7) Uani d . . 1
C C34 0.5164(3) 0.5294(2) 0.86747(18) 0.0478(7) Uani d . . 1
C C27 0.8982(3) 0.4947(2) 0.56722(18) 0.0446(7) Uani d . . 1
C C82 0.8337(3) -0.0292(2) 0.13535(18) 0.0468(7) Uani d . . 1
C C7 0.2898(3) 0.5859(2) 0.31126(18) 0.0446(7) Uani d . . 1
C C37 0.2170(3) 0.4617(2) 0.70757(18) 0.0448(7) Uani d . . 1
C C1 0.1050(3) 0.4840(2) 0.19842(18) 0.0482(7) Uani d . . 1
H H1 0.1323 0.4154 0.2017 0.058 Uiso calc U R 1
C C55 0.7552(3) 1.0171(2) 0.80383(18) 0.0488(7) Uani d . . 1
H H55 0.7816 1.0857 0.8006 0.059 Uiso calc U R 1
C C24 0.6054(3) 0.5959(2) 0.45469(19) 0.0485(7) Uani d . . 1
H H24 0.5715 0.6631 0.4527 0.058 Uiso calc U R 1
C C22 0.5889(3) 0.4018(2) 0.40885(19) 0.0497(7) Uani d . . 1
H H22 0.5431 0.3339 0.3748 0.06 Uiso calc U R 1
C C21 0.7062(3) 0.3987(2) 0.46126(18) 0.0487(7) Uani d . . 1
H H21 0.7373 0.3299 0.4618 0.058 Uiso calc U R 1
C C33 0.5506(3) 0.4244(3) 0.8676(2) 0.0538(8) Uani d . . 1
H H33 0.6235 0.4179 0.9032 0.065 Uiso calc U R 1
C C31 0.3668(3) 0.3368(2) 0.76131(19) 0.0515(7) Uani d . . 1
H H31 0.3167 0.2719 0.7258 0.062 Uiso calc U R 1
C C74 0.1328(3) 1.0981(2) 0.59196(19) 0.0513(7) Uani d . . 1
H H74 0.1037 1.1658 0.6259 0.062 Uiso calc U R 1
C C72 0.1256(3) 0.9043(2) 0.54617(19) 0.0488(7) Uani d . . 1
H H72 0.0916 0.8371 0.5479 0.059 Uiso calc U R 1
C C2 -0.0033(3) 0.4845(3) 0.14155(19) 0.0524(8) Uani d . . 1
C C25 0.7238(3) 0.6001(2) 0.50914(19) 0.0512(7) Uani d . . 1
H H25 0.7672 0.6694 0.5427 0.061 Uiso calc U R 1
C C83 0.8674(3) 0.0767(3) 0.1347(2) 0.0545(8) Uani d . . 1
H H83 0.9231 0.0836 0.0995 0.065 Uiso calc U R 1
C C85 0.7343(3) 0.1635(2) 0.2394(2) 0.0524(7) Uani d . . 1
H H85 0.7006 0.2281 0.2741 0.063 Uiso calc U R 1
C C5 0.1307(3) 0.6870(3) 0.2452(2) 0.0547(8) Uani d . . 1
H H5 0.175 0.7554 0.2799 0.066 Uiso calc U R 1
C C71 0.2179(3) 0.9001(2) 0.4918(2) 0.0515(7) Uani d . . 1
H H71 0.2451 0.831 0.4585 0.062 Uiso calc U R 1
C C75 0.2249(3) 1.1017(2) 0.53956(19) 0.0512(7) Uani d . . 1
H H75 0.2564 1.1705 0.5391 0.061 Uiso calc U R 1
C C54 0.6757(3) 1.0168(3) 0.8609(2) 0.0556(8) Uani d . . 1
C C51 0.7560(3) 0.8138(3) 0.7570(2) 0.0567(8) Uani d . . 1
H H51 0.783 0.7455 0.7225 0.068 Uiso calc U R 1
C C32 0.4757(3) 0.3278(3) 0.8144(2) 0.0597(8) Uani d . . 1
H H32 0.4987 0.2566 0.8144 0.072 Uiso calc U R 1
C C53 0.6374(3) 0.9146(3) 0.8664(2) 0.0622(9) Uani d . . 1
H H53 0.5856 0.9136 0.9053 0.075 Uiso calc U R 1
C C84 0.8171(3) 0.1728(3) 0.1875(2) 0.0589(8) Uani d . . 1
H H84 0.8399 0.2442 0.1875 0.071 Uiso calc U R 1
C C3 -0.0441(3) 0.5868(3) 0.1365(2) 0.0591(8) Uani d . . 1
H H3 -0.1162 0.5878 0.0984 0.071 Uiso calc U R 1
C C4 0.0231(3) 0.6863(3) 0.1884(2) 0.0642(9) Uani d . . 1
H H4 -0.0045 0.7549 0.1853 0.077 Uiso calc U R 1
C C52 0.6773(3) 0.8143(3) 0.8133(2) 0.0663(9) Uani d . . 1
H H52 0.6499 0.7456 0.8159 0.08 Uiso calc U R 1
C C91 0.9490(4) -0.1267(3) 0.0241(2) 0.0740(11) Uani d . . 1
H H91A 0.8972 -0.0973 -0.0133 0.111 Uiso calc U R 1
H H91B 0.9714 -0.2023 -0.0064 0.111 Uiso calc U R 1
H H91C 1.0266 -0.0786 0.0496 0.111 Uiso calc U R 1
C C41 0.6892(3) 0.6272(3) 0.9776(2) 0.0765(11) Uani d . . 1
H H41A 0.6589 0.5958 1.0149 0.115 Uiso calc U R 1
H H41B 0.7261 0.7031 1.0085 0.115 Uiso calc U R 1
H H41C 0.7539 0.5808 0.9504 0.115 Uiso calc U R 1
C C11 -0.1703(3) 0.3744(3) 0.0312(2) 0.0829(12) Uani d . . 1
H H11A -0.2373 0.4193 0.0567 0.124 Uiso calc U R 1
H H11B -0.2033 0.2969 0.0027 0.124 Uiso calc U R 1
H H11C -0.1425 0.4037 -0.008 0.124 Uiso calc U R 1
C C61 0.5629(4) 1.1269(4) 0.9706(2) 0.0888(13) Uani d . . 1
H H61A 0.4838 1.081 0.9442 0.133 Uiso calc U R 1
H H61B 0.5429 1.2043 0.9981 0.133 Uiso calc U R 1
H H61C 0.6088 1.0988 1.0107 0.133 Uiso calc U R 1
H H38 0.088(2) 0.388(3) 0.6316(19) 0.077(12) Uiso d . D 1

loop_
_atom_site_aniso_label
_atom_site_aniso_U_11
_atom_site_aniso_U_22
_atom_site_aniso_U_33
_atom_site_aniso_U_12
_atom_site_aniso_U_13
_atom_site_aniso_U_23
O8 0.0473(11) 0.0496(13) 0.0658(15) 0.0071(9) -0.0085(10) 0.0216(11)
O59 0.0613(13) 0.0496(13) 0.0641(15) -0.0011(9) 0.0262(11) 0.0215(11)
O38 0.0534(13) 0.0465(12) 0.0639(15) -0.0014(10) -0.0117(11) 0.0231(11)
O28 0.0578(12) 0.0378(11) 0.0676(15) 0.0061(9) -0.0031(10) 0.0179(10)
O88 0.0663(14) 0.0484(13) 0.0659(15) 0.0071(10) 0.0321(11) 0.0253(11)
O58 0.0660(13) 0.0456(12) 0.0642(14) 0.0132(10) 0.0262(11) 0.0204(11)
O78 0.0666(13) 0.0378(12) 0.0705(15) 0.0008(9) 0.0217(11) 0.0194(10)
O9 0.0530(12) 0.0474(13) 0.0677(15) -0.0063(9) -0.0071(10) 0.0232(11)
O39 0.0585(13) 0.0455(13) 0.0818(17) 0.0058(10) -0.0178(11) 0.0230(12)
O89 0.0791(15) 0.0455(13) 0.0829(17) 0.0010(10) 0.0416(13) 0.0247(12)
O90 0.0942(17) 0.0426(13) 0.0741(16) 0.0116(11) 0.0445(13) 0.0142(11)
O40 0.0740(15) 0.0475(13) 0.0725(16) -0.0078(10) -0.0237(12) 0.0134(12)
N73 0.0499(14) 0.0433(14) 0.0502(15) -0.0015(10) 0.0039(11) 0.0191(12)
O10 0.0768(16) 0.0546(14) 0.0753(17) 0.0025(11) -0.0244(13) 0.0080(12)
N23 0.0523(14) 0.0440(14) 0.0488(15) 0.0078(11) 0.0095(11) 0.0188(12)
O60 0.1009(19) 0.0642(16) 0.0735(17) 0.0024(13) 0.0470(15) 0.0068(13)
N79 0.0609(16) 0.0429(15) 0.0698(18) 0.0050(11) 0.0226(13) 0.0209(13)
N29 0.0530(14) 0.0419(14) 0.0684(18) 0.0021(11) -0.0024(12) 0.0197(13)
C36 0.0405(14) 0.0398(15) 0.0423(16) 0.0035(11) 0.0048(12) 0.0165(12)
C56 0.0426(14) 0.0470(16) 0.0433(16) 0.0010(12) 0.0058(12) 0.0231(13)
C76 0.0419(15) 0.0354(15) 0.0446(17) 0.0003(11) -0.0006(12) 0.0131(13)
C6 0.0412(14) 0.0470(16) 0.0436(16) 0.0067(12) 0.0055(12) 0.0229(13)
C26 0.0436(15) 0.0361(15) 0.0429(16) 0.0049(11) 0.0128(12) 0.0155(12)
C86 0.0423(14) 0.0438(16) 0.0429(16) 0.0003(11) 0.0092(12) 0.0177(13)
C57 0.0436(15) 0.0451(17) 0.0496(18) -0.0032(12) 0.0029(13) 0.0229(14)
C81 0.0523(16) 0.0358(15) 0.0536(18) -0.0004(12) 0.0117(14) 0.0178(13)
C87 0.0450(15) 0.0456(17) 0.0475(18) 0.0059(13) 0.0080(13) 0.0160(14)
C35 0.0500(16) 0.0386(15) 0.0515(18) 0.0068(12) 0.0045(13) 0.0190(13)
C77 0.0477(16) 0.0358(16) 0.0490(18) -0.0008(12) -0.0015(13) 0.0166(13)
C34 0.0471(16) 0.0424(16) 0.0471(18) -0.0015(12) -0.0014(13) 0.0113(13)
C27 0.0542(17) 0.0356(15) 0.0475(17) 0.0073(12) 0.0160(13) 0.0162(13)
C82 0.0515(16) 0.0417(16) 0.0460(17) 0.0014(12) 0.0132(13) 0.0121(13)
C7 0.0457(15) 0.0447(17) 0.0491(18) 0.0075(13) 0.0104(13) 0.0227(14)
C37 0.0434(15) 0.0444(17) 0.0445(17) -0.0013(12) 0.0039(12) 0.0146(13)
C1 0.0504(16) 0.0453(17) 0.0492(18) 0.0109(13) 0.0048(14) 0.0187(14)
C55 0.0528(17) 0.0466(17) 0.0490(18) -0.0033(13) 0.0096(14) 0.0191(14)
C24 0.0478(16) 0.0348(15) 0.064(2) 0.0019(12) 0.0085(14) 0.0188(14)
C22 0.0578(17) 0.0346(15) 0.0528(19) 0.0017(12) 0.0075(14) 0.0117(13)
C21 0.0538(17) 0.0367(15) 0.0539(19) 0.0081(12) 0.0074(14) 0.0147(13)
C33 0.0519(17) 0.0492(18) 0.0552(19) 0.0057(13) -0.0085(14) 0.0193(15)
C31 0.0575(18) 0.0368(16) 0.0536(19) 0.0006(12) -0.0046(14) 0.0138(14)
C74 0.0589(18) 0.0351(16) 0.0556(19) 0.0021(13) 0.0070(14) 0.0122(14)
C72 0.0504(16) 0.0346(15) 0.062(2) 0.0050(12) 0.0107(14) 0.0184(14)
C2 0.0508(17) 0.0523(18) 0.0469(18) 0.0081(14) -0.0009(14) 0.0125(15)
C25 0.0569(17) 0.0369(16) 0.060(2) -0.0006(12) 0.0066(15) 0.0186(14)
C83 0.0646(19) 0.0478(18) 0.056(2) -0.0024(14) 0.0245(15) 0.0192(15)
C85 0.0640(18) 0.0378(16) 0.0562(19) 0.0052(13) 0.0218(15) 0.0131(14)
C5 0.0602(18) 0.0457(17) 0.059(2) 0.0012(13) -0.0006(15) 0.0235(15)
C71 0.0593(18) 0.0359(15) 0.060(2) 0.0057(13) 0.0099(15) 0.0186(14)
C75 0.0570(17) 0.0364(16) 0.059(2) -0.0029(12) 0.0069(15) 0.0166(14)
C54 0.0566(18) 0.061(2) 0.0481(19) -0.0008(15) 0.0148(15) 0.0155(16)
C51 0.0654(19) 0.0497(18) 0.063(2) 0.0069(14) 0.0199(16) 0.0266(16)
C32 0.066(2) 0.0408(17) 0.068(2) 0.0076(14) -0.0049(16) 0.0209(16)
C53 0.063(2) 0.076(2) 0.057(2) -0.0068(17) 0.0216(16) 0.0309(18)
C84 0.080(2) 0.0369(16) 0.066(2) -0.0009(14) 0.0311(18) 0.0183(15)
C3 0.0557(18) 0.063(2) 0.055(2) 0.0137(15) -0.0056(15) 0.0239(17)
C4 0.069(2) 0.055(2) 0.073(2) 0.0148(16) -0.0036(18) 0.0336(18)
C52 0.080(2) 0.059(2) 0.075(2) -0.0016(17) 0.0274(19) 0.0363(19)
C91 0.079(2) 0.067(2) 0.071(2) 0.0097(18) 0.038(2) 0.0097(19)
C41 0.064(2) 0.072(2) 0.071(3) -0.0125(17) -0.0206(18) 0.012(2)
C11 0.066(2) 0.087(3) 0.069(3) -0.0004(19) -0.0161(19) 0.007(2)
C61 0.084(3) 0.099(3) 0.073(3) 0.006(2) 0.040(2) 0.009(2)

loop_
_atom_type_symbol
_atom_type_description
_atom_type_scat_dispersion_real
_atom_type_scat_dispersion_imag
_atom_type_scat_source
C C 0.0033 0.0016 'International Tables Vol C Tables 4.2.6.8 and 6.1.1.4'
H H 0.0000 0.0000 'International Tables Vol C Tables 4.2.6.8 and 6.1.1.4'
N N 0.0061 0.0033 'International Tables Vol C Tables 4.2.6.8 and 6.1.1.4'
O O 0.0106 0.0060 'International Tables Vol C Tables 4.2.6.8 and 6.1.1.4'

loop_
_geom_angle_atom_site_label_1
_geom_angle_atom_site_label_2
_geom_angle_atom_site_label_3
_geom_angle
C7 O8 H8 109.5
C57 O59 H59 109.5
C37 O38 H38 107.(3)
C87 O88 H88 109.5
C82 O90 C91 117.7(3)
C34 O40 C41 117.8(3)
C74 N73 C72 121.8(3)
C2 O10 C11 117.7(3)
C22 N23 C24 121.4(3)
C54 O60 C61 117.8(3)
C77 N79 H79A 120.0
C77 N79 H79B 120.0
H79A N79 H79B 120.0
C27 N29 H29A 120.0
C27 N29 H29B 120.0
H29A N29 H29B 120.0
C35 C36 C31 120.1(3)
C35 C36 C37 116.3(2)
C31 C36 C37 123.7(3)
C55 C56 C51 119.5(3)
C55 C56 C57 121.5(3)
C51 C56 C57 119.0(3)
C75 C76 C71 120.7(3)
C75 C76 C77 117.3(2)
C71 C76 C77 122.0(2)
C1 C6 C5 119.5(3)
C1 C6 C7 121.1(2)
C5 C6 C7 119.4(3)
C21 C26 C25 119.9(3)
C21 C26 C27 117.4(2)
C25 C26 C27 122.7(2)
C81 C86 C85 120.1(3)
C81 C86 C87 116.7(2)
C85 C86 C87 123.2(3)
O58 C57 O59 122.5(3)
O58 C57 C56 124.0(3)
O59 C57 C56 113.5(3)
C86 C81 C82 120.4(3)
C86 C81 H81 119.8
C82 C81 H81 119.8
O89 C87 O88 123.2(3)
O89 C87 C86 121.9(3)
O88 C87 C86 114.9(3)
C36 C35 C34 120.1(3)
C36 C35 H35 119.9
C34 C35 H35 119.9
O78 C77 N79 125.0(3)
O78 C77 C76 118.0(2)
N79 C77 C76 117.0(2)
O40 C34 C33 124.8(3)
O40 C34 C35 115.0(3)
C33 C34 C35 120.2(3)
O28 C27 N29 124.6(3)
O28 C27 C26 118.6(2)
N29 C27 C26 116.7(2)
O90 C82 C81 115.4(3)
O90 C82 C83 124.7(3)
C81 C82 C83 120.0(3)
O9 C7 O8 122.9(3)
O9 C7 C6 123.2(3)
O8 C7 C6 113.9(3)
O39 C37 O38 122.9(3)
O39 C37 C36 122.3(3)
O38 C37 C36 114.7(2)
C6 C1 C2 120.4(3)
C6 C1 H1 119.8
C2 C1 H1 119.8
C56 C55 C54 120.4(3)
C56 C55 H55 119.8
C54 C55 H55 119.8
N23 C24 C25 120.7(3)
N23 C24 H24 119.7
C25 C24 H24 119.7
N23 C22 C21 121.4(3)
N23 C22 H22 119.3
C21 C22 H22 119.3
C26 C21 C22 118.1(3)
C26 C21 H21 120.9
C22 C21 H21 120.9
C34 C33 C32 119.6(3)
C34 C33 H33 120.2
C32 C33 H33 120.2
C36 C31 C32 119.5(3)
C36 C31 H31 120.2
C32 C31 H31 120.2
N73 C74 C75 121.5(3)
N73 C74 H74 119.3
C75 C74 H74 119.3
N73 C72 C71 120.5(3)
N73 C72 H72 119.8
C71 C72 H72 119.8
O10 C2 C3 124.8(3)
O10 C2 C1 115.4(3)
C3 C2 C1 119.9(3)
C26 C25 C24 118.5(3)
C26 C25 H25 120.8
C24 C25 H25 120.8
C82 C83 C84 119.3(3)
C82 C83 H83 120.4
C84 C83 H83 120.4
C84 C85 C86 119.5(3)
C84 C85 H85 120.2
C86 C85 H85 120.2
C4 C5 C6 119.5(3)
C4 C5 H5 120.2
C6 C5 H5 120.2
C76 C71 C72 118.1(3)
C76 C71 H71 121.0
C72 C71 H71 121.0
C76 C75 C74 117.5(3)
C76 C75 H75 121.2
C74 C75 H75 121.2
O60 C54 C55 115.4(3)
O60 C54 C53 124.8(3)
C55 C54 C53 119.8(3)
C52 C51 C56 119.7(3)
C52 C51 H51 120.1
C56 C51 H51 120.1
C33 C32 C31 120.5(3)
C33 C32 H32 119.7
C31 C32 H32 119.7
C52 C53 C54 119.1(3)
C52 C53 H53 120.5
C54 C53 H53 120.5
C85 C84 C83 120.8(3)
C85 C84 H84 119.6
C83 C84 H84 119.6
C4 C3 C2 119.2(3)
C4 C3 H3 120.4
C2 C3 H3 120.4
C3 C4 C5 121.5(3)
C3 C4 H4 119.2
C5 C4 H4 119.2
C51 C52 C53 121.5(3)
C51 C52 H52 119.2
C53 C52 H52 119.2
O90 C91 H91A 109.5
O90 C91 H91B 109.5
H91A C91 H91B 109.5
O90 C91 H91C 109.5
H91A C91 H91C 109.5
H91B C91 H91C 109.5
O40 C41 H41A 109.5
O40 C41 H41B 109.5
H41A C41 H41B 109.5
O40 C41 H41C 109.5
H41A C41 H41C 109.5
H41B C41 H41C 109.5
O10 C11 H11A 109.5
O10 C11 H11B 109.5
H11A C11 H11B 109.5
O10 C11 H11C 109.5
H11A C11 H11C 109.5
H11B C11 H11C 109.5
O60 C61 H61A 109.5
O60 C61 H61B 109.5
H61A C61 H61B 109.5
O60 C61 H61C 109.5
H61A C61 H61C 109.5
H61B C61 H61C 109.5

loop_
_geom_bond_atom_site_label_1
_geom_bond_atom_site_label_2
_geom_bond_distance
O8 C7 1.300(3)
O8 H8 0.82
O59 C57 1.303(3)
O59 H59 0.82
O38 C37 1.310(3)
O38 H38 0.817(10)
O28 C27 1.226(3)
O88 C87 1.307(3)
O88 H88 0.82
O58 C57 1.215(3)
O78 C77 1.227(3)
O9 C7 1.219(3)
O39 C37 1.208(3)
O89 C87 1.209(3)
O90 C82 1.371(3)
O90 C91 1.421(4)
O40 C34 1.367(3)
O40 C41 1.427(4)
N73 C74 1.302(4)
N73 C72 1.307(4)
O10 C2 1.375(4)
O10 C11 1.425(4)
N23 C22 1.309(4)
N23 C24 1.310(4)
O60 C54 1.372(4)
O60 C61 1.425(4)
N79 C77 1.298(4)
N79 H79A 0.86
N79 H79B 0.86
N29 C27 1.300(4)
N29 H29A 0.86
N29 H29B 0.86
C36 C35 1.380(4)
C36 C31 1.382(4)
C36 C37 1.494(4)
C56 C55 1.385(4)
C56 C51 1.389(4)
C56 C57 1.491(4)
C76 C75 1.364(4)
C76 C71 1.365(4)
C76 C77 1.542(4)
C6 C1 1.384(4)
C6 C5 1.387(4)
C6 C7 1.496(4)
C26 C21 1.367(4)
C26 C25 1.370(4)
C26 C27 1.541(4)
C86 C81 1.378(4)
C86 C85 1.388(4)
C86 C87 1.488(4)
C81 C82 1.382(4)
C81 H81 0.93
C35 C34 1.390(4)
C35 H35 0.93
C34 C33 1.374(4)
C82 C83 1.383(4)
C1 C2 1.390(4)
C1 H1 0.93
C55 C54 1.386(4)
C55 H55 0.93
C24 C25 1.430(4)
C24 H24 0.93
C22 C21 1.424(4)
C22 H22 0.93
C21 H21 0.93
C33 C32 1.387(4)
C33 H33 0.93
C31 C32 1.387(4)
C31 H31 0.93
C74 C75 1.431(4)
C74 H74 0.93
C72 C71 1.436(4)
C72 H72 0.93
C2 C3 1.386(4)
C25 H25 0.93
C83 C84 1.392(4)
C83 H83 0.93
C85 C84 1.372(4)
C85 H85 0.93
C5 C4 1.379(4)
C5 H5 0.93
C71 H71 0.93
C75 H75 0.93
C54 C53 1.388(5)
C51 C52 1.367(4)
C51 H51 0.93
C32 H32 0.93
C53 C52 1.381(5)
C53 H53 0.93
C84 H84 0.93
C3 C4 1.371(5)
C3 H3 0.93
C4 H4 0.93
C52 H52 0.93
C91 H91A 0.96
C91 H91B 0.96
C91 H91C 0.96
C41 H41A 0.96
C41 H41B 0.96
C41 H41C 0.96
C11 H11A 0.96
C11 H11B 0.96
C11 H11C 0.96
C61 H61A 0.96
C61 H61B 0.96
C61 H61C 0.96

loop_
_geom_hbond_atom_site_label_D
_geom_hbond_atom_site_label_H
_geom_hbond_atom_site_label_A
_geom_hbond_site_symmetry_A
_geom_hbond_distance_DH
_geom_hbond_distance_HA
_geom_hbond_distance_DA
_geom_hbond_angle_DHA
C61 H61B O40 2_677 0.96 2.58 3.491(5) 157.5
C11 H11B O60 1_444 0.96 2.60 3.522(5) 160.5
C41 H41B O90 1_566 0.96 2.47 3.401(5) 164.1
C91 H91B O10 2_655 0.96 2.50 3.444(5) 168.8
C71 H71 O9 . 0.93 2.48 3.393(4) 167.6
C25 H25 O58 . 0.93 2.47 3.380(4) 167.7
C72 H72 O58 1_455 0.93 2.65 3.262(4) 124.1
C74 H74 O38 1_565 0.93 2.44 3.185(5) 137.1
C22 H22 O88 . 0.93 2.43 3.183(4) 138.0
C24 H24 O9 . 0.93 2.66 3.269(4) 124.0
N29 H29B O58 . 0.86 2.07 2.889(4) 158.5
N29 H29A O39 1_655 0.86 2.00 2.845(4) 166.1
N79 H79B O9 . 0.86 2.06 2.875(4) 157.5
N79 H79A O89 1_565 0.86 1.99 2.836(4) 166.1
O88 H88 O78 1_545 0.82 1.86 2.678(3) 171.6
O59 H59 N73 1_655 0.82 1.83 2.644(3) 173.6
O8 H8 N23 . 0.82 1.83 2.642(3) 170.4

loop_
_geom_torsion_atom_site_label_1
_geom_torsion_atom_site_label_2
_geom_torsion_atom_site_label_3
_geom_torsion_atom_site_label_4
_geom_torsion
C55 C56 C57 O58 -176.7(3)
C51 C56 C57 O58 4.3(4)
C55 C56 C57 O59 2.1(4)
C51 C56 C57 O59 -176.8(3)
C85 C86 C81 C82 -0.5(4)
C87 C86 C81 C82 178.9(3)
C81 C86 C87 O89 0.4(4)
C85 C86 C87 O89 179.7(3)
C81 C86 C87 O88 -179.8(3)
C85 C86 C87 O88 -0.4(4)
C31 C36 C35 C34 -1.2(4)
C37 C36 C35 C34 178.6(3)
C75 C76 C77 O78 -2.7(4)
C71 C76 C77 O78 177.0(3)
C75 C76 C77 N79 177.7(3)
C71 C76 C77 N79 -2.5(4)
C41 O40 C34 C33 -5.8(5)
C41 O40 C34 C35 175.2(3)
C36 C35 C34 O40 -179.7(3)
C36 C35 C34 C33 1.2(5)
C21 C26 C27 O28 -1.8(4)
C25 C26 C27 O28 177.7(3)
C21 C26 C27 N29 178.8(3)
C25 C26 C27 N29 -1.6(4)
C91 O90 C82 C81 172.3(3)
C91 O90 C82 C83 -8.3(5)
C86 C81 C82 O90 -179.8(3)
C86 C81 C82 C83 0.7(5)
C1 C6 C7 O9 -176.1(3)
C5 C6 C7 O9 4.2(4)
C1 C6 C7 O8 3.6(4)
C5 C6 C7 O8 -176.1(3)
C35 C36 C37 O39 0.8(4)
C31 C36 C37 O39 -179.4(3)
C35 C36 C37 O38 -179.4(3)
C31 C36 C37 O38 0.3(4)
C5 C6 C1 C2 0.2(4)
C7 C6 C1 C2 -179.4(3)
C51 C56 C55 C54 -0.2(4)
C57 C56 C55 C54 -179.1(3)
C22 N23 C24 C25 0.1(4)
C24 N23 C22 C21 -0.1(4)
C25 C26 C21 C22 0.2(4)
C27 C26 C21 C22 179.8(2)
N23 C22 C21 C26 0.0(4)
O40 C34 C33 C32 -179.5(3)
C35 C34 C33 C32 -0.6(5)
C35 C36 C31 C32 0.5(5)
C37 C36 C31 C32 -179.2(3)
C72 N73 C74 C75 -0.7(4)
C74 N73 C72 C71 0.8(4)
C11 O10 C2 C3 3.8(5)
C11 O10 C2 C1 -176.6(3)
C6 C1 C2 O10 -179.6(3)
C6 C1 C2 C3 0.1(5)
C21 C26 C25 C24 -0.3(4)
C27 C26 C25 C24 -179.9(2)
N23 C24 C25 C26 0.2(4)
O90 C82 C83 C84 -179.7(3)
C81 C82 C83 C84 -0.3(5)
C81 C86 C85 C84 -0.1(5)
C87 C86 C85 C84 -179.4(3)
C1 C6 C5 C4 -0.3(5)
C7 C6 C5 C4 179.4(3)
C75 C76 C71 C72 0.3(4)
C77 C76 C71 C72 -179.4(2)
N73 C72 C71 C76 -0.6(4)
C71 C76 C75 C74 -0.2(4)
C77 C76 C75 C74 179.5(2)
N73 C74 C75 C76 0.4(4)
C61 O60 C54 C55 -178.3(3)
C61 O60 C54 C53 1.3(5)
C56 C55 C54 O60 -179.8(3)
C56 C55 C54 C53 0.7(5)
C55 C56 C51 C52 0.4(5)
C57 C56 C51 C52 179.3(3)
C34 C33 C32 C31 -0.1(5)
C36 C31 C32 C33 0.1(5)
O60 C54 C53 C52 179.1(3)
C55 C54 C53 C52 -1.4(5)
C86 C85 C84 C83 0.5(5)
C82 C83 C84 C85 -0.3(5)
O10 C2 C3 C4 179.3(3)
C1 C2 C3 C4 -0.4(5)
C2 C3 C4 C5 0.3(5)
C6 C5 C4 C3 0.0(5)
C56 C51 C52 C53 -1.2(5)
C54 C53 C52 C51 1.6(6)
